data_7223640
loop_
_publ_author_name
'Xu, Cong'
'Kirillov, Alexander M.'
'Shu, Yubo'
'Liu, Yan'
'Guo, Lirong'
'Yang, Lizi'
'Dou, Wei'
'Liu, Wei'
'Chen, Chunyang'
'Huang, Xin'
'Zhang, Jiayao'
'Liu, Weisheng'

_publ_section_title
;
 Photoluminescence enhancement induced by a halide anion encapsulation in
 a series of novel lanthanide(iii) coordination polymers
;
_journal_issue 7
_journal_name_full CrystEngComm
_journal_page_first 1190
_journal_paper_doi 10.1039/C5CE01901J
_journal_volume 18
_journal_year 2016
_chemical_formula_moiety '0.5(Br), 0.5(Cl), C34 H24 N4 O9 Tb, H2 O'
_chemical_formula_sum 'C34 H26 Br0.5 Cl0.5 N4 O10 Tb'
_chemical_formula_weight 867.19
_chemical_name_systematic
;
 ?
;
_space_group_crystal_system monoclinic
_space_group_IT_number 14
_space_group_name_Hall '-P 2ybc'
_space_group_name_H-M_alt 'P 1 21/c 1'
_symmetry_space_group_name_Hall '-P 2ybc'
_symmetry_space_group_name_H-M 'P 1 21/c 1'
_atom_sites_solution_hydrogens mixed
_audit_creation_date 2015-11-30
_audit_creation_method
;
Olex2 1.2
(compiled 2015.09.30 svn.r3233 for OlexSys, GUI svn.r5103)
;
_audit_update_record
;
2015-12-09 deposited with the CCDC.
2015-12-30 downloaded from the CCDC.
;
_cell_angle_alpha 90
_cell_angle_beta 111.645(5)
_cell_angle_gamma 90
_cell_formula_units_Z 4
_cell_length_a 8.8440(12)
_cell_length_b 20.509(3)
_cell_length_c 18.1951(18)
_cell_measurement_reflns_used 8285
_cell_measurement_temperature 296
_cell_measurement_theta_max 26.157
_cell_measurement_theta_min 2.409
_cell_volume 3067.5(7)
_computing_cell_refinement 'SAINT v7.60A (Bruker, 2009)'
_computing_data_reduction 'SAINT v7.60A (Bruker, 2009)'
_computing_molecular_graphics 'Olex2 (Dolomanov et al., 2009)'
_computing_publication_material 'Olex2 (Dolomanov et al., 2009)'
_computing_structure_refinement 'XL (Sheldrick, 2008)'
_computing_structure_solution 'XS (Sheldrick, 2008)'
_diffrn_ambient_temperature 296
_diffrn_measured_fraction_theta_full 0.978
_diffrn_measured_fraction_theta_max 0.914
_diffrn_measurement_device_type 'Bruker APEX-II CCD'
_diffrn_measurement_method '\f and \w scans'
_diffrn_radiation_monochromator graphite
_diffrn_radiation_type MoK\a
_diffrn_radiation_wavelength 0.71073
_diffrn_reflns_av_R_equivalents 0.0542
_diffrn_reflns_av_unetI/netI 0.0528
_diffrn_reflns_laue_measured_fraction_full 0.978
_diffrn_reflns_laue_measured_fraction_max 0.914
_diffrn_reflns_limit_h_max 10
_diffrn_reflns_limit_h_min -10
_diffrn_reflns_limit_k_max 24
_diffrn_reflns_limit_k_min -25
_diffrn_reflns_limit_l_max 22
_diffrn_reflns_limit_l_min -21
_diffrn_reflns_number 21624
_diffrn_reflns_point_group_measured_fraction_full 0.978
_diffrn_reflns_point_group_measured_fraction_max 0.914
_diffrn_reflns_theta_full 25.242
_diffrn_reflns_theta_max 26.166
_diffrn_reflns_theta_min 1.561
_diffrn_standards_number 0
_exptl_absorpt_coefficient_mu 3.071
_exptl_absorpt_correction_T_max 0.7453
_exptl_absorpt_correction_T_min 0.3991
_exptl_absorpt_correction_type multi-scan
_exptl_absorpt_process_details
;
SADABS-2008/1 (Bruker,2008) was used for absorption correction.
wR2(int) was 0.1295 before and 0.0677 after correction.
The Ratio of minimum to maximum transmission is 0.5355.
The \l/2 correction factor is 0.0015.
;
_exptl_crystal_colour 'clear light yellow'
_exptl_crystal_colour_lustre clear
_exptl_crystal_colour_modifier light
_exptl_crystal_colour_primary yellow
_exptl_crystal_density_diffrn 1.878
_exptl_crystal_description plate
_exptl_crystal_F_000 1716
_exptl_crystal_preparation Luminescent
_exptl_crystal_recrystallization_method 'Hydrothermal synthesis method'
_exptl_crystal_size_max 0.2
_exptl_crystal_size_mid 0.14
_exptl_crystal_size_min 0.12
_refine_diff_density_max 1.114
_refine_diff_density_min -3.494
_refine_diff_density_rms 0.162
_refine_ls_extinction_method none
_refine_ls_goodness_of_fit_ref 1.059
_refine_ls_hydrogen_treatment constr
_refine_ls_matrix_type full
_refine_ls_number_parameters 458
_refine_ls_number_reflns 5613
_refine_ls_number_restraints 0
_refine_ls_restrained_S_all 1.059
_refine_ls_R_factor_all 0.0585
_refine_ls_R_factor_gt 0.0459
_refine_ls_shift/su_max 0.000
_refine_ls_shift/su_mean 0.000
_refine_ls_structure_factor_coef Fsqd
_refine_ls_weighting_details
;
 w=1/[\s^2^(Fo^2^)+(0.0721P)^2^+10.3026P]
 where P=(Fo^2^+2Fc^2^)/3
;
_refine_ls_weighting_scheme calc
_refine_ls_wR_factor_gt 0.1228
_refine_ls_wR_factor_ref 0.1320
_reflns_Friedel_coverage 0.000
_reflns_number_gt 4594
_reflns_number_total 5613
_reflns_threshold_expression 'I > 2\s(I)'
_cod_data_source_file c5ce01901j2.cif
_cod_data_source_block p21nnnnnn
_cod_depositor_comments 'Adding full bibliography for 7223636--7223644.cif.'
_cod_original_formula_sum 'C34 H26 Br0.50 Cl0.50 N4 O10 Tb'
_cod_database_code 7223640
_audit_block_doi 10.5517/cc13t0nl
_shelxl_version_number 2013-2
_shelx_space_group_comment
;
The symmetry employed for this shelxl refinement is uniquely defined
by the following loop, which should always be used as a source of
symmetry information in preference to the above space-group names.
They are only intended as comments.
;
_olex2_refinement_description
;
1. Fixed Uiso
 At 1.2 times of:
  All C(H) groups
 At 1.5 times of:
  All O(H,H) groups
2.a Free rotating group:
 O10(H10A,H10B)
2.b Rotating group:
 O9(H9A,H9B)
2.c Aromatic/amide H refined with riding coordinates:
 C24(H24), C30(H30), C32(H32), C25(H25), C33(H33), C21(H21), C20(H20),
 C27(H27), C26(H26), C29(H29), C23(H23), C7(H7), C3(H3), C6(H6), C9(H9), C4(H4),
  C15(H15), C13(H13), C12(H12), C8(H8), C16(H16), C10(H10)
;
_olex2_submission_special_instructions 'No special instructions were received'

loop_
_space_group_symop_operation_xyz
'x, y, z'
'-x, y+1/2, -z+1/2'
'-x, -y, -z'
'x, -y-1/2, z-1/2'

loop_
_atom_site_label
_atom_site_type_symbol
_atom_site_fract_x
_atom_site_fract_y
_atom_site_fract_z
_atom_site_U_iso_or_equiv
_atom_site_adp_type
_atom_site_occupancy
_atom_site_site_symmetry_order
_atom_site_calc_flag
_atom_site_refinement_flags_posn
_atom_site_refinement_flags_adp
_atom_site_refinement_flags_occupancy
Br1 Br -0.5000 0.0000 0.0000 0.0841(5) Uani 1 2 d S T P
Cl1 Cl 0.0000 0.0000 0.0000 0.0683(10) Uani 1 2 d S T P
O7 O -0.5177(5) 0.0172(2) -0.4262(3) 0.0288(10) Uani 1 1 d . . .
O5 O 0.2781(6) 0.0742(2) 0.3790(3) 0.0386(12) Uani 1 1 d . . .
O6 O 0.3392(6) 0.1782(2) 0.3846(3) 0.0446(13) Uani 1 1 d . . .
N3 N -0.2071(7) 0.1603(3) 0.0363(3) 0.0324(13) Uani 1 1 d . . .
C31 C -0.5489(7) 0.0766(3) -0.3201(4) 0.0275(14) Uani 1 1 d . . .
C24 C 0.0621(8) 0.0837(3) 0.2225(4) 0.0357(16) Uani 1 1 d . . .
H24 H 0.0821 0.0426 0.2456 0.043 Uiso 1 1 calc R . .
N4 N -0.3671(7) 0.1455(3) -0.0851(3) 0.0306(12) Uani 1 1 d . . .
C28 C -0.4344(8) 0.1183(3) -0.1636(4) 0.0288(14) Uani 1 1 d . . .
C19 C 0.1445(8) 0.1372(3) 0.2647(4) 0.0296(14) Uani 1 1 d . . .
C30 C -0.6323(8) 0.1252(3) -0.2954(4) 0.0328(15) Uani 1 1 d . . .
H30 H -0.7268 0.1433 -0.3316 0.039 Uiso 1 1 calc R . .
C22 C -0.0810(8) 0.1511(3) 0.1137(3) 0.0306(15) Uani 1 1 d . . .
C32 C -0.4147(8) 0.0471(3) -0.2630(4) 0.0301(14) Uani 1 1 d . . .
H32 H -0.3627 0.0129 -0.2776 0.036 Uiso 1 1 calc R . .
C25 C -0.2436(8) 0.1195(3) -0.0247(4) 0.0346(16) Uani 1 1 d . . .
H25 H -0.1925 0.0800 -0.0253 0.042 Uiso 1 1 calc R . .
C33 C -0.3576(8) 0.0676(3) -0.1854(4) 0.0321(15) Uani 1 1 d . . .
H33 H -0.2679 0.0474 -0.1481 0.039 Uiso 1 1 calc R . .
C21 C 0.0020(9) 0.2046(3) 0.1521(4) 0.0397(17) Uani 1 1 d . . .
H21 H -0.0162 0.2451 0.1274 0.048 Uiso 1 1 calc R . .
C20 C 0.1150(9) 0.1976(3) 0.2293(4) 0.0394(17) Uani 1 1 d . . .
H20 H 0.1705 0.2339 0.2568 0.047 Uiso 1 1 calc R . .
C18 C 0.2624(8) 0.1304(3) 0.3491(4) 0.0301(14) Uani 1 1 d . . .
C34 C -0.6047(7) 0.0582(3) -0.4046(4) 0.0277(14) Uani 1 1 d . . .
C27 C -0.4087(9) 0.2047(4) -0.0612(4) 0.0435(19) Uani 1 1 d . . .
H27 H -0.4897 0.2330 -0.0917 0.052 Uiso 1 1 calc R . .
C26 C -0.3095(9) 0.2135(4) 0.0146(4) 0.0444(19) Uani 1 1 d . . .
H26 H -0.3099 0.2489 0.0464 0.053 Uiso 1 1 calc R . .
C29 C -0.5747(8) 0.1458(3) -0.2184(4) 0.0349(16) Uani 1 1 d . . .
H29 H -0.6295 0.1783 -0.2026 0.042 Uiso 1 1 calc R . .
C23 C -0.0496(9) 0.0907(3) 0.1463(4) 0.0350(16) Uani 1 1 d . . .
H23 H -0.1027 0.0544 0.1177 0.042 Uiso 1 1 calc R . .
O8 O -0.7359(6) 0.0793(3) -0.4539(3) 0.0398(12) Uani 1 1 d . . .
Tb1 Tb 0.25753(3) -0.01260(2) 0.45069(2) 0.02185(13) Uani 1 1 d . . .
O1 O -0.0121(6) 0.0205(2) 0.3886(3) 0.0397(12) Uani 1 1 d . . .
O2 O -0.1479(5) 0.0548(2) 0.4624(2) 0.0339(11) Uani 1 1 d . . .
N1 N -0.5877(6) 0.1663(3) 0.1215(3) 0.0313(13) Uani 1 1 d . . .
C1 C -0.1283(7) 0.0481(3) 0.3980(3) 0.0258(13) Uani 1 1 d . . .
C2 C -0.2557(7) 0.0788(3) 0.3252(4) 0.0277(14) Uani 1 1 d . . .
C5 C -0.4784(8) 0.1348(3) 0.1928(4) 0.0317(15) Uani 1 1 d . . .
C7 C -0.2857(9) 0.0515(4) 0.2516(4) 0.0395(17) Uani 1 1 d . . .
H7 H -0.2289 0.0146 0.2471 0.047 Uiso 1 1 calc R . .
C3 C -0.3382(8) 0.1344(3) 0.3316(4) 0.0348(16) Uani 1 1 d . . .
H3 H -0.3186 0.1528 0.3809 0.042 Uiso 1 1 calc R . .
C6 C -0.3994(9) 0.0789(3) 0.1851(4) 0.0379(17) Uani 1 1 d . . .
H6 H -0.4224 0.0599 0.1358 0.045 Uiso 1 1 calc R . .
C9 C -0.5918(8) 0.2323(3) 0.1074(4) 0.0382(17) Uani 1 1 d . . .
H9 H -0.5305 0.2640 0.1422 0.046 Uiso 1 1 calc R . .
C4 C -0.4499(8) 0.1625(4) 0.2644(4) 0.0377(17) Uani 1 1 d . . .
H4 H -0.5052 0.2001 0.2682 0.045 Uiso 1 1 calc R . .
O3 O -1.1623(5) 0.0811(2) -0.3439(2) 0.0324(11) Uani 1 1 d . . .
O9 O 0.3845(5) -0.1202(2) 0.4930(3) 0.0332(10) Uani 1 1 d . . .
H9A H 0.4772 -0.1158 0.5320 0.050 Uiso 1 1 d GR . .
H9B H 0.4012 -0.1393 0.4541 0.050 Uiso 1 1 d GR . .
O4 O -1.2855(6) 0.1770(2) -0.3507(3) 0.0383(11) Uani 1 1 d . . .
N2 N -0.7623(7) 0.1820(3) 0.0036(3) 0.0323(13) Uani 1 1 d . . .
C17 C -1.1832(7) 0.1355(3) -0.3149(4) 0.0270(14) Uani 1 1 d . . .
C14 C -1.0727(8) 0.1483(3) -0.2308(4) 0.0272(14) Uani 1 1 d . . .
C11 C -0.8718(8) 0.1696(3) -0.0764(4) 0.0301(14) Uani 1 1 d . . .
C15 C -0.9499(8) 0.1047(3) -0.1916(4) 0.0342(16) Uani 1 1 d . . .
H15 H -0.9357 0.0676 -0.2178 0.041 Uiso 1 1 calc R . .
C13 C -1.0970(8) 0.2019(3) -0.1907(4) 0.0344(16) Uani 1 1 d . . .
H13 H -1.1812 0.2308 -0.2161 0.041 Uiso 1 1 calc R . .
C12 C -0.9956(8) 0.2129(3) -0.1123(4) 0.0364(16) Uani 1 1 d . . .
H12 H -1.0116 0.2488 -0.0849 0.044 Uiso 1 1 calc R . .
C8 C -0.6949(9) 0.1370(3) 0.0583(4) 0.0371(16) Uani 1 1 d . . .
H8 H -0.7184 0.0926 0.0535 0.045 Uiso 1 1 calc R . .
C16 C -0.8480(8) 0.1154(3) -0.1142(4) 0.0383(17) Uani 1 1 d . . .
H16 H -0.7649 0.0862 -0.0883 0.046 Uiso 1 1 calc R . .
C10 C -0.7009(9) 0.2424(3) 0.0338(4) 0.0369(16) Uani 1 1 d . . .
H10 H -0.7294 0.2823 0.0082 0.044 Uiso 1 1 calc R . .
O10 O 0.0019(8) 0.3271(3) 0.0331(5) 0.0689(18) Uani 1 1 d . . .
H10A H 0.0837 0.3422 0.0248 0.103 Uiso 1 1 d G . .
H10B H -0.0795 0.3519 0.0117 0.103 Uiso 1 1 d G . .

loop_
_atom_site_aniso_label
_atom_site_aniso_U_11
_atom_site_aniso_U_22
_atom_site_aniso_U_33
_atom_site_aniso_U_23
_atom_site_aniso_U_13
_atom_site_aniso_U_12
Br1 0.0923(12) 0.0895(11) 0.0596(10) -0.0129(8) 0.0150(9) 0.0143(9)
Cl1 0.084(2) 0.070(2) 0.056(2) 0.0146(16) 0.0310(18) 0.0473(18)
O7 0.030(2) 0.036(3) 0.018(2) -0.0058(18) 0.0042(19) -0.0026(19)
O5 0.042(3) 0.038(3) 0.026(2) 0.011(2) 0.001(2) 0.000(2)
O6 0.051(3) 0.040(3) 0.026(3) -0.001(2) -0.006(2) -0.010(2)
N3 0.042(3) 0.035(3) 0.013(3) -0.003(2) 0.002(2) 0.005(3)
C31 0.030(3) 0.034(3) 0.019(3) -0.004(3) 0.009(3) -0.005(3)
C24 0.040(4) 0.030(4) 0.025(4) 0.005(3) -0.002(3) -0.002(3)
N4 0.041(3) 0.034(3) 0.011(3) 0.001(2) 0.002(2) 0.007(2)
C28 0.034(3) 0.034(3) 0.016(3) -0.003(3) 0.006(3) 0.001(3)
C19 0.034(3) 0.031(3) 0.020(3) 0.002(3) 0.005(3) -0.001(3)
C30 0.033(4) 0.041(4) 0.017(3) 0.000(3) 0.001(3) 0.007(3)
C22 0.032(3) 0.040(4) 0.012(3) -0.001(3) 0.000(3) 0.006(3)
C32 0.036(4) 0.037(4) 0.018(3) -0.005(3) 0.011(3) 0.004(3)
C25 0.044(4) 0.035(4) 0.020(3) -0.004(3) 0.007(3) 0.009(3)
C33 0.033(4) 0.034(4) 0.023(3) -0.002(3) 0.003(3) 0.004(3)
C21 0.048(4) 0.032(4) 0.029(4) 0.007(3) 0.001(3) 0.000(3)
C20 0.046(4) 0.032(4) 0.027(4) 0.001(3) -0.002(3) -0.005(3)
C18 0.027(3) 0.034(4) 0.026(3) 0.003(3) 0.006(3) 0.000(3)
C34 0.025(3) 0.031(3) 0.025(3) -0.005(3) 0.006(3) -0.001(3)
C27 0.054(5) 0.040(4) 0.029(4) -0.003(3) 0.006(3) 0.021(3)
C26 0.054(5) 0.040(4) 0.026(4) -0.010(3) -0.002(3) 0.015(3)
C29 0.038(4) 0.041(4) 0.021(3) -0.003(3) 0.006(3) 0.013(3)
C23 0.048(4) 0.029(3) 0.022(3) -0.006(3) 0.006(3) 0.000(3)
O8 0.042(3) 0.050(3) 0.023(3) -0.007(2) 0.007(2) 0.011(2)
Tb1 0.02348(19) 0.0269(2) 0.01130(18) 0.00009(11) 0.00196(12) 0.00111(11)
O1 0.029(3) 0.063(3) 0.023(3) 0.010(2) 0.005(2) 0.018(2)
O2 0.035(3) 0.049(3) 0.019(2) 0.010(2) 0.0102(19) 0.004(2)
N1 0.035(3) 0.037(3) 0.012(3) 0.002(2) -0.003(2) 0.003(2)
C1 0.026(3) 0.031(3) 0.015(3) 0.007(3) 0.002(2) 0.000(3)
C2 0.020(3) 0.044(4) 0.017(3) 0.008(3) 0.004(2) 0.001(3)
C5 0.029(3) 0.041(4) 0.019(3) 0.004(3) 0.002(3) 0.004(3)
C7 0.046(4) 0.041(4) 0.025(4) 0.000(3) 0.007(3) 0.017(3)
C3 0.039(4) 0.045(4) 0.017(3) -0.002(3) 0.006(3) 0.006(3)
C6 0.044(4) 0.044(4) 0.018(3) -0.005(3) 0.004(3) 0.009(3)
C9 0.042(4) 0.040(4) 0.023(4) 0.000(3) 0.000(3) -0.002(3)
C4 0.041(4) 0.046(4) 0.021(3) 0.003(3) 0.005(3) 0.015(3)
O3 0.036(2) 0.033(3) 0.017(2) -0.0062(19) -0.0034(19) 0.0043(19)
O9 0.034(2) 0.036(3) 0.022(2) -0.0002(19) 0.0015(19) 0.004(2)
O4 0.046(3) 0.036(3) 0.020(2) -0.002(2) -0.003(2) 0.007(2)
N2 0.035(3) 0.036(3) 0.017(3) 0.000(2) -0.001(2) 0.004(2)
C17 0.027(3) 0.025(3) 0.022(3) 0.001(3) 0.000(3) -0.001(3)
C14 0.032(3) 0.025(3) 0.019(3) -0.003(3) 0.002(3) -0.004(3)
C11 0.033(3) 0.035(4) 0.014(3) 0.002(3) -0.001(3) -0.001(3)
C15 0.035(4) 0.032(3) 0.027(4) -0.008(3) 0.001(3) 0.006(3)
C13 0.035(4) 0.037(4) 0.021(3) 0.001(3) -0.001(3) 0.008(3)
C12 0.040(4) 0.037(4) 0.024(4) -0.007(3) 0.001(3) 0.006(3)
C8 0.041(4) 0.035(4) 0.022(4) -0.003(3) -0.004(3) 0.003(3)
C16 0.037(4) 0.035(4) 0.028(4) 0.002(3) -0.005(3) 0.015(3)
C10 0.041(4) 0.030(4) 0.027(4) 0.001(3) -0.002(3) 0.000(3)
O10 0.068(4) 0.056(4) 0.080(5) 0.014(3) 0.024(4) 0.006(3)

loop_
_atom_type_symbol
_atom_type_description
_atom_type_scat_dispersion_real
_atom_type_scat_dispersion_imag
_atom_type_scat_source
C C 0.0033 0.0016 'International Tables Vol C Tables 4.2.6.8 and 6.1.1.4'
H H 0.0000 0.0000 'International Tables Vol C Tables 4.2.6.8 and 6.1.1.4'
Br Br -0.2901 2.4595 'International Tables Vol C Tables 4.2.6.8 and 6.1.1.4'
Cl Cl 0.1484 0.1585 'International Tables Vol C Tables 4.2.6.8 and 6.1.1.4'
N N 0.0061 0.0033 'International Tables Vol C Tables 4.2.6.8 and 6.1.1.4'
O O 0.0106 0.0060 'International Tables Vol C Tables 4.2.6.8 and 6.1.1.4'
Tb Tb -0.1723 4.1537 'International Tables Vol C Tables 4.2.6.8 and 6.1.1.4'

loop_
_geom_angle_atom_site_label_1
_geom_angle_atom_site_label_2
_geom_angle_atom_site_label_3
_geom_angle
_geom_angle_site_symmetry_1
_geom_angle_site_symmetry_3
C34 O7 Tb1 93.8(4) . 1_454
C34 O7 Tb1 140.1(4) . 3
Tb1 O7 Tb1 108.37(16) 1_454 3
C18 O5 Tb1 162.3(5) . .
C25 N3 C22 126.2(6) . .
C25 N3 C26 109.0(5) . .
C26 N3 C22 124.8(5) . .
C30 C31 C34 119.9(6) . .
C32 C31 C30 118.1(6) . .
C32 C31 C34 122.0(6) . .
C19 C24 H24 119.6 . .
C23 C24 H24 119.6 . .
C23 C24 C19 120.7(6) . .
C25 N4 C28 124.8(5) . .
C25 N4 C27 108.7(5) . .
C27 N4 C28 126.2(5) . .
C33 C28 N4 120.7(6) . .
C33 C28 C29 120.2(6) . .
C29 C28 N4 119.0(6) . .
C24 C19 C18 121.0(6) . .
C20 C19 C24 118.9(6) . .
C20 C19 C18 120.0(6) . .
C31 C30 H30 119.9 . .
C29 C30 C31 120.3(6) . .
C29 C30 H30 119.9 . .
C21 C22 N3 118.0(6) . .
C23 C22 N3 120.3(6) . .
C23 C22 C21 121.8(6) . .
C31 C32 H32 119.3 . .
C33 C32 C31 121.4(6) . .
C33 C32 H32 119.3 . .
N3 C25 N4 107.9(6) . .
N3 C25 H25 126.0 . .
N4 C25 H25 126.0 . .
C28 C33 C32 119.5(6) . .
C28 C33 H33 120.2 . .
C32 C33 H33 120.2 . .
C22 C21 H21 120.5 . .
C22 C21 C20 118.9(6) . .
C20 C21 H21 120.5 . .
C19 C20 C21 120.3(6) . .
C19 C20 H20 119.9 . .
C21 C20 H20 119.9 . .
O5 C18 C19 116.6(6) . .
O6 C18 O5 123.5(6) . .
O6 C18 C19 119.9(6) . .
O7 C34 C31 118.2(5) . .
O7 C34 Tb1 59.3(3) . 1_454
C31 C34 Tb1 162.3(4) . 1_454
O8 C34 O7 120.2(6) . .
O8 C34 C31 121.5(6) . .
O8 C34 Tb1 63.1(3) . 1_454
N4 C27 H27 126.5 . .
C26 C27 N4 106.9(6) . .
C26 C27 H27 126.5 . .
N3 C26 H26 126.3 . .
C27 C26 N3 107.4(6) . .
C27 C26 H26 126.3 . .
C28 C29 H29 119.9 . .
C30 C29 C28 120.2(6) . .
C30 C29 H29 119.9 . .
C24 C23 H23 120.4 . .
C22 C23 C24 119.2(6) . .
C22 C23 H23 120.4 . .
C34 O8 Tb1 90.9(4) . 1_454
O7 Tb1 O7 71.63(16) 1_656 3
O7 Tb1 C34 94.38(16) 3 1_656
O7 Tb1 C34 26.88(16) 1_656 1_656
O7 Tb1 O8 111.00(15) 3 1_656
O7 Tb1 O8 52.28(14) 1_656 1_656
O7 Tb1 O9 79.42(14) 1_656 .
O5 Tb1 O7 96.90(15) . 1_656
O5 Tb1 O7 69.58(16) . 3
O5 Tb1 C34 91.95(18) . 1_656
O5 Tb1 O8 79.86(18) . 1_656
O5 Tb1 O1 77.08(18) . .
O5 Tb1 O2 146.83(18) . 3_556
O5 Tb1 O3 94.38(17) . 3_455
O5 Tb1 O9 139.70(17) . .
O8 Tb1 C34 26.00(16) 1_656 1_656
O1 Tb1 O7 134.99(16) . 1_656
O1 Tb1 O7 140.20(16) . 3
O1 Tb1 C34 108.12(18) . 1_656
O1 Tb1 O8 82.96(16) . 1_656
O1 Tb1 O9 132.68(17) . .
O2 Tb1 O7 82.63(15) 3_556 1_656
O2 Tb1 O7 139.01(15) 3_556 3
O2 Tb1 C34 72.70(18) 3_556 1_656
O2 Tb1 O8 73.72(17) 3_556 1_656
O2 Tb1 O1 80.07(17) 3_556 .
O2 Tb1 O9 73.07(16) 3_556 .
O3 Tb1 O7 147.66(15) 3_455 1_656
O3 Tb1 O7 84.25(15) 3_455 3
O3 Tb1 C34 172.59(17) 3_455 1_656
O3 Tb1 O8 160.05(15) 3_455 1_656
O3 Tb1 O1 77.12(17) 3_455 .
O3 Tb1 O2 103.63(17) 3_455 3_556
O3 Tb1 O9 72.48(15) 3_455 .
O9 Tb1 O7 71.26(15) . 3
O9 Tb1 C34 100.18(16) . 1_656
O9 Tb1 O8 123.73(15) . 1_656
C1 O1 Tb1 144.9(4) . .
C1 O2 Tb1 146.9(4) . 3_556
C9 N1 C5 124.6(5) . .
C8 N1 C5 126.7(6) . .
C8 N1 C9 108.7(5) . .
O1 C1 O2 126.0(6) . .
O1 C1 C2 116.9(5) . .
O2 C1 C2 117.1(6) . .
C7 C2 C1 119.4(6) . .
C3 C2 C1 120.8(6) . .
C3 C2 C7 119.8(6) . .
C6 C5 N1 118.4(6) . .
C4 C5 N1 119.9(6) . .
C4 C5 C6 121.7(6) . .
C2 C7 H7 119.9 . .
C6 C7 C2 120.2(6) . .
C6 C7 H7 119.9 . .
C2 C3 H3 120.1 . .
C2 C3 C4 119.8(6) . .
C4 C3 H3 120.1 . .
C5 C6 H6 120.5 . .
C7 C6 C5 119.0(6) . .
C7 C6 H6 120.5 . .
N1 C9 H9 126.3 . .
C10 C9 N1 107.3(6) . .
C10 C9 H9 126.3 . .
C5 C4 C3 119.5(6) . .
C5 C4 H4 120.2 . .
C3 C4 H4 120.2 . .
C17 O3 Tb1 145.3(4) . 3_455
Tb1 O9 H9A 110.4 . .
Tb1 O9 H9B 110.2 . .
H9A O9 H9B 108.6 . .
C8 N2 C11 125.7(6) . .
C8 N2 C10 108.9(5) . .
C10 N2 C11 125.2(5) . .
O3 C17 C14 115.7(5) . .
O4 C17 O3 125.0(6) . .
O4 C17 C14 119.3(5) . .
C15 C14 C17 120.3(6) . .
C13 C14 C17 120.5(6) . .
C13 C14 C15 119.1(6) . .
C12 C11 N2 119.2(6) . .
C16 C11 N2 118.7(6) . .
C16 C11 C12 122.1(6) . .
C14 C15 H15 119.4 . .
C16 C15 C14 121.1(6) . .
C16 C15 H15 119.4 . .
C14 C13 H13 119.9 . .
C14 C13 C12 120.2(6) . .
C12 C13 H13 119.9 . .
C11 C12 C13 118.7(6) . .
C11 C12 H12 120.6 . .
C13 C12 H12 120.6 . .
N1 C8 H8 125.9 . .
N2 C8 N1 108.2(6) . .
N2 C8 H8 125.9 . .
C11 C16 C15 118.6(6) . .
C11 C16 H16 120.7 . .
C15 C16 H16 120.7 . .
C9 C10 N2 106.8(6) . .
C9 C10 H10 126.6 . .
N2 C10 H10 126.6 . .
H10A O10 H10B 109.5 . .

loop_
_geom_bond_atom_site_label_1
_geom_bond_atom_site_label_2
_geom_bond_distance
_geom_bond_site_symmetry_2
O7 C34 1.295(7) .
O7 Tb1 2.502(5) 3
O7 Tb1 2.462(4) 1_454
O5 C18 1.259(8) .
O5 Tb1 2.255(5) .
O6 C18 1.232(8) .
N3 C22 1.450(7) .
N3 C25 1.332(8) .
N3 C26 1.379(9) .
C31 C30 1.407(9) .
C31 C32 1.394(9) .
C31 C34 1.480(9) .
C24 H24 0.9300 .
C24 C19 1.383(9) .
C24 C23 1.380(9) .
N4 C28 1.441(8) .
N4 C25 1.342(8) .
N4 C27 1.385(9) .
C28 C33 1.377(9) .
C28 C29 1.394(9) .
C19 C20 1.375(9) .
C19 C18 1.512(8) .
C30 H30 0.9300 .
C30 C29 1.370(9) .
C22 C21 1.361(9) .
C22 C23 1.357(9) .
C32 H32 0.9300 .
C32 C33 1.377(9) .
C25 H25 0.9300 .
C33 H33 0.9300 .
C21 H21 0.9300 .
C21 C20 1.399(9) .
C20 H20 0.9300 .
C34 O8 1.253(7) .
C34 Tb1 2.857(6) 1_454
C27 H27 0.9300 .
C27 C26 1.346(10) .
C26 H26 0.9300 .
C29 H29 0.9300 .
C23 H23 0.9300 .
O8 Tb1 2.548(5) 1_454
Tb1 O7 2.502(5) 3
Tb1 O7 2.462(4) 1_656
Tb1 C34 2.857(6) 1_656
Tb1 O8 2.548(5) 1_656
Tb1 O1 2.331(5) .
Tb1 O2 2.307(4) 3_556
Tb1 O3 2.293(4) 3_455
Tb1 O9 2.466(4) .
O1 C1 1.239(8) .
O2 Tb1 2.307(4) 3_556
O2 C1 1.253(7) .
N1 C5 1.452(8) .
N1 C9 1.376(9) .
N1 C8 1.334(8) .
C1 C2 1.524(8) .
C2 C7 1.383(9) .
C2 C3 1.381(9) .
C5 C6 1.377(10) .
C5 C4 1.357(9) .
C7 H7 0.9300 .
C7 C6 1.375(9) .
C3 H3 0.9300 .
C3 C4 1.383(9) .
C6 H6 0.9300 .
C9 H9 0.9300 .
C9 C10 1.347(9) .
C4 H4 0.9300 .
O3 Tb1 2.292(4) 3_455
O3 C17 1.276(8) .
O9 H9A 0.8678 .
O9 H9B 0.8684 .
O4 C17 1.238(7) .
N2 C11 1.442(7) .
N2 C8 1.327(9) .
N2 C10 1.383(9) .
C17 C14 1.504(8) .
C14 C15 1.385(9) .
C14 C13 1.378(9) .
C11 C12 1.373(9) .
C11 C16 1.365(10) .
C15 H15 0.9300 .
C15 C16 1.381(9) .
C13 H13 0.9300 .
C13 C12 1.396(9) .
C12 H12 0.9300 .
C8 H8 0.9300 .
C16 H16 0.9300 .
C10 H10 0.9300 .
O10 H10A 0.8495 .
O10 H10B 0.8501 .

loop_
_geom_torsion_atom_site_label_1
_geom_torsion_atom_site_label_2
_geom_torsion_atom_site_label_3
_geom_torsion_atom_site_label_4
_geom_torsion
_geom_torsion_site_symmetry_1
_geom_torsion_site_symmetry_4
O7 C34 O8 Tb1 16.6(6) . 1_454
N3 C22 C21 C20 174.9(7) . .
N3 C22 C23 C24 -175.0(6) . .
C31 C30 C29 C28 -0.9(11) . .
C31 C32 C33 C28 0.0(10) . .
C31 C34 O8 Tb1 -160.4(5) . 1_454
C24 C19 C20 C21 0.7(11) . .
C24 C19 C18 O5 -1.6(10) . .
C24 C19 C18 O6 177.2(7) . .
N4 C28 C33 C32 -173.1(6) . .
N4 C28 C29 C30 173.6(7) . .
N4 C27 C26 N3 0.6(9) . .
C28 N4 C25 N3 175.5(6) . .
C28 N4 C27 C26 -175.7(7) . .
C19 C24 C23 C22 -1.6(11) . .
C30 C31 C32 C33 -4.4(10) . .
C30 C31 C34 O7 174.5(6) . .
C30 C31 C34 O8 -8.5(10) . .
C30 C31 C34 Tb1 -108.4(14) . 1_454
C22 N3 C25 N4 179.9(6) . .
C22 N3 C26 C27 179.7(7) . .
C22 C21 C20 C19 1.7(12) . .
C32 C31 C30 C29 4.8(10) . .
C32 C31 C34 O7 -5.5(9) . .
C32 C31 C34 O8 171.5(6) . .
C32 C31 C34 Tb1 71.5(16) . 1_454
C25 N3 C22 C21 144.0(8) . .
C25 N3 C22 C23 -36.8(11) . .
C25 N3 C26 C27 -0.4(9) . .
C25 N4 C28 C33 -10.3(10) . .
C25 N4 C28 C29 172.5(7) . .
C25 N4 C27 C26 -0.6(9) . .
C33 C28 C29 C30 -3.6(11) . .
C21 C22 C23 C24 4.2(11) . .
C20 C19 C18 O5 176.9(7) . .
C20 C19 C18 O6 -4.3(10) . .
C18 C19 C20 C21 -177.8(7) . .
C34 C31 C30 C29 -175.3(6) . .
C34 C31 C32 C33 175.7(6) . .
C27 N4 C28 C33 164.0(7) . .
C27 N4 C28 C29 -13.2(11) . .
C27 N4 C25 N3 0.3(8) . .
C26 N3 C22 C21 -36.2(10) . .
C26 N3 C22 C23 143.0(8) . .
C26 N3 C25 N4 0.1(9) . .
C29 C28 C33 C32 4.0(10) . .
C23 C24 C19 C20 -0.8(11) . .
C23 C24 C19 C18 177.7(7) . .
C23 C22 C21 C20 -4.2(11) . .
Tb1 O7 C34 C31 -75.2(8) 3 .
Tb1 O7 C34 C31 159.8(5) 1_454 .
Tb1 O7 C34 O8 -17.2(6) 1_454 .
Tb1 O7 C34 O8 107.7(7) 3 .
Tb1 O7 C34 Tb1 124.9(6) 3 1_454
Tb1 O5 C18 O6 78.0(16) . .
Tb1 O5 C18 C19 -103.3(14) . .
Tb1 O1 C1 O2 -22.0(12) . .
Tb1 O1 C1 C2 155.6(6) . .
Tb1 O2 C1 O1 -91.5(9) 3_556 .
Tb1 O2 C1 C2 90.9(8) 3_556 .
Tb1 O3 C17 O4 -5.5(13) 3_455 .
Tb1 O3 C17 C14 174.6(5) 3_455 .
O1 C1 C2 C7 30.6(9) . .
O1 C1 C2 C3 -147.7(6) . .
O2 C1 C2 C7 -151.6(7) . .
O2 C1 C2 C3 30.1(9) . .
N1 C5 C6 C7 174.8(7) . .
N1 C5 C4 C3 -176.0(6) . .
N1 C9 C10 N2 -0.1(8) . .
C1 C2 C7 C6 -179.5(7) . .
C1 C2 C3 C4 178.1(6) . .
C2 C7 C6 C5 2.1(11) . .
C2 C3 C4 C5 0.5(11) . .
C5 N1 C9 C10 176.3(6) . .
C5 N1 C8 N2 -175.3(6) . .
C7 C2 C3 C4 -0.1(11) . .
C3 C2 C7 C6 -1.2(11) . .
C6 C5 C4 C3 0.4(11) . .
C9 N1 C5 C6 -134.7(7) . .
C9 N1 C5 C4 41.8(10) . .
C9 N1 C8 N2 2.3(8) . .
C4 C5 C6 C7 -1.7(11) . .
O3 C17 C14 C15 4.5(9) . .
O3 C17 C14 C13 -172.4(6) . .
O4 C17 C14 C15 -175.4(6) . .
O4 C17 C14 C13 7.7(10) . .
N2 C11 C12 C13 177.5(6) . .
N2 C11 C16 C15 -178.0(6) . .
C17 C14 C15 C16 -179.5(7) . .
C17 C14 C13 C12 178.9(6) . .
C14 C15 C16 C11 0.8(11) . .
C14 C13 C12 C11 0.2(11) . .
C11 N2 C8 N1 173.1(6) . .
C11 N2 C10 C9 -174.0(6) . .
C15 C14 C13 C12 2.0(11) . .
C13 C14 C15 C16 -2.5(11) . .
C12 C11 C16 C15 1.5(11) . .
C8 N1 C5 C6 42.5(10) . .
C8 N1 C5 C4 -141.0(8) . .
C8 N1 C9 C10 -1.3(9) . .
C8 N2 C11 C12 145.0(7) . .
C8 N2 C11 C16 -35.5(10) . .
C8 N2 C10 C9 1.5(9) . .
C16 C11 C12 C13 -2.0(11) . .
C10 N2 C11 C12 -40.3(10) . .
C10 N2 C11 C16 139.2(8) . .
C10 N2 C8 N1 -2.3(8) . .
